data_7130406
loop_
_publ_author_name
'Xu, Chao'
'Zhang, Zhensheng'
'Liu, Tao'
'Zhang, Wangqin'
'Zhong, Weihui'
'Ling, Fei'

_publ_section_title
;
 Hydrogen Evolution Enabled Rhodaelectro-Catalyzed [4+2] Annulations of
 Purines and 7-Deazapurines with Alkynes
;
_journal_name_full 'Chemical Communications'
_journal_paper_doi 10.1039/D2CC03625H
_journal_year 2022
_chemical_absolute_configuration ad
_chemical_formula_moiety 'F6 P, C31 H22 N3'
_chemical_formula_sum 'C31 H22 F6 N3 P'
_chemical_formula_weight 581.48
_space_group_crystal_system orthorhombic
_space_group_IT_number 19
_space_group_name_Hall 'P 2ac 2ab'
_space_group_name_H-M_alt 'P 21 21 21'
_atom_sites_solution_hydrogens geom
_atom_sites_solution_primary dual
_audit_creation_date 2022-06-06
_audit_creation_method
;
Olex2 1.5
(compiled 2022.04.07 svn.rca3783a0 for OlexSys, GUI svn.r6498)
;
_audit_update_record
;
2022-06-20 deposited with the CCDC.	2022-07-26 downloaded from the CCDC.
;
_cell_angle_alpha 90
_cell_angle_beta 90
_cell_angle_gamma 90
_cell_formula_units_Z 4
_cell_length_a 8.087(2)
_cell_length_b 11.905(3)
_cell_length_c 28.081(7)
_cell_measurement_reflns_used 6617
_cell_measurement_temperature 193.00
_cell_measurement_theta_max 26.31
_cell_measurement_theta_min 2.62
_cell_volume 2703.5(12)
_computing_cell_refinement 'SAINT V8.40B (Bruker, 2019)'
_computing_data_collection 'APEX4 V2021.10-0 (Bruker, 2021)'
_computing_data_reduction 'SAINT V8.40B (Bruker, 2019)'
_computing_molecular_graphics 'Olex2 1.5 (Dolomanov et al., 2009)'
_computing_publication_material 'Olex2 1.5 (Dolomanov et al., 2009)'
_computing_structure_refinement 'SHELXL 2019/2 (Sheldrick, 2015)'
_computing_structure_solution 'SHELXT 2018/2 (Sheldrick, 2018)'
_diffrn_ambient_temperature 193.00
_diffrn_detector CPAD
_diffrn_detector_area_resol_mean 7.41
_diffrn_detector_type 'Bruker PHOTON 100'
_diffrn_measured_fraction_theta_full 0.994
_diffrn_measured_fraction_theta_max 0.990
_diffrn_measurement_device 'four-circle diffractometer'
_diffrn_measurement_device_type 'Bruker D8 VENTURE TXS PHOTON 100'
_diffrn_measurement_method '\w and \f shutterless scans'
_diffrn_measurement_specimen_support 'nylon loop'
_diffrn_radiation_monochromator 'Helios Multi-layer Optic'
_diffrn_radiation_probe x-ray
_diffrn_radiation_type MoK\a
_diffrn_radiation_wavelength 0.71073
_diffrn_reflns_av_R_equivalents 0.0732
_diffrn_reflns_av_unetI/netI 0.0812
_diffrn_reflns_Laue_measured_fraction_full 0.994
_diffrn_reflns_Laue_measured_fraction_max 0.990
_diffrn_reflns_limit_h_max 10
_diffrn_reflns_limit_h_min -6
_diffrn_reflns_limit_k_max 14
_diffrn_reflns_limit_k_min -14
_diffrn_reflns_limit_l_max 35
_diffrn_reflns_limit_l_min -35
_diffrn_reflns_number 15835
_diffrn_reflns_point_group_measured_fraction_full 0.982
_diffrn_reflns_point_group_measured_fraction_max 0.980
_diffrn_reflns_theta_full 25.242
_diffrn_reflns_theta_max 26.429
_diffrn_reflns_theta_min 1.858
_diffrn_source TXS
_diffrn_source_current 50.0
_diffrn_source_power 2.5
_diffrn_source_type 'Rotaing Anode'
_diffrn_source_voltage 50.0
_diffrn_standards_number 0
_exptl_absorpt_coefficient_mu 0.170
_exptl_absorpt_correction_T_max 0.7454
_exptl_absorpt_correction_T_min 0.5426
_exptl_absorpt_correction_type multi-scan
_exptl_absorpt_process_details
;
SADABS-2016/2 (Bruker,2016/2) was used for absorption correction.
wR2(int) was 0.1689 before and 0.1145 after correction.
The Ratio of minimum to maximum transmission is 0.7279.
The \l/2 correction factor is Not present.
;
_exptl_crystal_density_diffrn 1.429
_exptl_crystal_description block
_exptl_crystal_F_000 1192
_exptl_crystal_size_max 0.13
_exptl_crystal_size_mid 0.12
_exptl_crystal_size_min 0.1
_refine_diff_density_max 0.612
_refine_diff_density_min -0.557
_refine_diff_density_rms 0.120
_refine_ls_abs_structure_details
;
 Refined as an inversion twin.
;
_refine_ls_abs_structure_Flack 0.4(6)
_refine_ls_extinction_method none
_refine_ls_goodness_of_fit_ref 1.171
_refine_ls_hydrogen_treatment constr
_refine_ls_matrix_type full
_refine_ls_number_parameters 372
_refine_ls_number_reflns 5447
_refine_ls_number_restraints 0
_refine_ls_restrained_S_all 1.171
_refine_ls_R_factor_all 0.1526
_refine_ls_R_factor_gt 0.1275
_refine_ls_shift/su_max 0.000
_refine_ls_shift/su_mean 0.000
_refine_ls_structure_factor_coef Fsqd
_refine_ls_weighting_details 'w=1/[\s^2^(Fo^2^)+(0.1200P)^2^+10.0000P] where P=(Fo^2^+2Fc^2^)/3'
_refine_ls_weighting_scheme calc
_refine_ls_wR_factor_gt 0.3305
_refine_ls_wR_factor_ref 0.3474
_reflns_Friedel_coverage 0.736
_reflns_Friedel_fraction_full 0.967
_reflns_Friedel_fraction_max 0.967
_reflns_number_gt 4039
_reflns_number_total 5447
_reflns_threshold_expression 'I > 2\s(I)'
_cod_data_source_file d2cc03625h2.cif
_cod_data_source_block a
_cod_depositor_comments
;
The following automatic conversions were performed:

data item '_diffrn_radiation_probe' value 'X-ray' was changed to
'x-ray' in accordance with the
/home/data/users/saulius/crontab/automatic-downloads/rss-feeds/RSC/lib/dictionaries/cif_core.dic
dictionary named 'cif_core.dic' version 2.4.2 last updated on
2011-04-26.

Automatic conversion script
Id: cif_fix_values 7556 2019-12-06 15:28:31Z antanas 
;
_cod_original_cell_volume 2703.4(13)
_cod_database_code 7130406
_shelx_shelxl_version_number 2019/2
_shelx_space_group_comment
;
The symmetry employed for this shelxl refinement is uniquely defined
by the following loop, which should always be used as a source of
symmetry information in preference to the above space-group names.
They are only intended as comments.
;
_shelx_estimated_absorpt_t_max 0.983
_shelx_estimated_absorpt_t_min 0.978
_olex2_refinement_description
;
1. Twinned data refinement
 Scales: 0.6(6)
 0.4(6)
2. Fixed Uiso
 At 1.2 times of:
  All C(H) groups
 At 1.5 times of:
  All C(H,H,H) groups
3.a Aromatic/amide H refined with riding coordinates:
 C16(H16), C3(H3), C27(H27), C6(H6), C24(H24), C15(H15), C28(H28), C2(H2),
 C29(H29), C12(H12), C10(H10), C20(H20), C30(H30), C22(H22), C13(H13), C23(H23),
  C31(H31), C21(H21), C11(H11)
3.b Idealised Me refined as rotating group:
 C1(H1A,H1B,H1C)
;
_olex2_submission_special_instructions 'No special instructions were received'

loop_
_space_group_symop_operation_xyz
'x, y, z'
'-x+1/2, -y, z+1/2'
'-x, y+1/2, -z+1/2'
'x+1/2, -y+1/2, -z'

loop_
_atom_site_label
_atom_site_type_symbol
_atom_site_fract_x
_atom_site_fract_y
_atom_site_fract_z
_atom_site_U_iso_or_equiv
_atom_site_adp_type
_atom_site_occupancy
_atom_site_site_symmetry_order
_atom_site_calc_flag
_atom_site_refinement_flags_posn
_atom_site_refinement_flags_adp
_atom_site_refinement_flags_occupancy
_atom_site_disorder_assembly
_atom_site_disorder_group
P1 P 0.7591(4) 0.4246(3) 0.36116(10) 0.0523(8) Uani 1 1 d . . . . .
F3 F 0.9058(11) 0.5090(9) 0.3491(3) 0.089(3) Uani 1 1 d . . . . .
N3 N 0.2577(11) 0.3477(6) 0.3763(2) 0.0326(16) Uani 1 1 d . . . . .
C7 C 0.2547(12) 0.3510(8) 0.3270(3) 0.0314(18) Uani 1 1 d . . . . .
F1 F 0.6124(10) 0.3439(9) 0.3741(4) 0.092(3) Uani 1 1 d . . . . .
N2 N 0.2001(14) 0.1499(8) 0.3799(3) 0.056(3) Uani 1 1 d . . . . .
F6 F 0.7416(18) 0.3897(8) 0.3074(3) 0.102(3) Uani 1 1 d . . . . .
F2 F 0.8852(12) 0.3273(10) 0.3713(4) 0.111(4) Uani 1 1 d . . . . .
C8 C 0.2846(12) 0.4544(8) 0.3041(3) 0.037(2) Uani 1 1 d . . . . .
C18 C 0.2569(13) 0.5467(7) 0.3826(3) 0.036(2) Uani 1 1 d . . . . .
F4 F 0.6326(12) 0.5211(10) 0.3514(5) 0.112(4) Uani 1 1 d . . . . .
C25 C 0.2623(11) 0.4440(8) 0.4038(3) 0.0319(19) Uani 1 1 d . . . . .
C17 C 0.2643(13) 0.5525(8) 0.3317(3) 0.035(2) Uani 1 1 d . . . . .
C26 C 0.2653(13) 0.4294(8) 0.4569(3) 0.036(2) Uani 1 1 d . . . . .
C16 C 0.2589(16) 0.6586(8) 0.3077(3) 0.042(2) Uani 1 1 d . . . . .
H16 H 0.242242 0.725040 0.325825 0.050 Uiso 1 1 calc R U . . .
C5 C 0.1768(13) 0.1548(9) 0.3334(4) 0.039(2) Uani 1 1 d . . . . .
C3 C 0.1592(15) 0.2162(9) 0.2571(4) 0.046(3) Uani 1 1 d . . . . .
H3 H 0.160101 0.262797 0.229601 0.056 Uiso 1 1 calc R U . . .
C9 C 0.3405(13) 0.4638(8) 0.2551(3) 0.038(2) Uani 1 1 d . . . . .
N1 N 0.1258(13) 0.0680(8) 0.3064(3) 0.052(2) Uani 1 1 d . . . . .
C4 C 0.2002(14) 0.2480(9) 0.3044(4) 0.043(3) Uani 1 1 d . . . . .
C27 C 0.1181(17) 0.4203(15) 0.4823(4) 0.065(4) Uani 1 1 d . . . . .
H27 H 0.014862 0.426230 0.466392 0.078 Uiso 1 1 calc R U . . .
C6 C 0.2374(19) 0.2454(8) 0.3998(4) 0.049(3) Uani 1 1 d . . . . .
H6 H 0.252096 0.245390 0.433319 0.059 Uiso 1 1 calc R U . . .
C24 C 0.3976(18) 0.7023(12) 0.4228(4) 0.057(3) Uani 1 1 d . . . . .
H24 H 0.498685 0.667021 0.414241 0.068 Uiso 1 1 calc R U . . .
C15 C 0.2767(15) 0.6667(8) 0.2603(4) 0.047(3) Uani 1 1 d . . . . .
H15 H 0.255070 0.736048 0.244803 0.056 Uiso 1 1 calc R U . . .
C19 C 0.2551(19) 0.6532(8) 0.4106(3) 0.043(2) Uani 1 1 d . . . . .
F5 F 0.7688(16) 0.4623(12) 0.4146(3) 0.122(4) Uani 1 1 d . . . . .
C14 C 0.3280(15) 0.5711(10) 0.2329(4) 0.049(3) Uani 1 1 d . . . . .
C28 C 0.124(2) 0.4025(14) 0.5310(4) 0.069(4) Uani 1 1 d . . . . .
H28 H 0.023843 0.394876 0.548505 0.083 Uiso 1 1 calc R U . . .
C2 C 0.1180(16) 0.1046(10) 0.2591(5) 0.055(3) Uani 1 1 d . . . . .
H2 H 0.088797 0.059223 0.232563 0.066 Uiso 1 1 calc R U . . .
C29 C 0.273(2) 0.3957(11) 0.5540(4) 0.061(3) Uani 1 1 d . . . . .
H29 H 0.277021 0.380346 0.587131 0.074 Uiso 1 1 calc R U . . .
C12 C 0.4410(18) 0.4977(14) 0.1596(5) 0.069(4) Uani 1 1 d . . . . .
H12 H 0.468871 0.505884 0.126945 0.083 Uiso 1 1 calc R U . . .
C10 C 0.4101(16) 0.3778(12) 0.2284(4) 0.056(3) Uani 1 1 d . . . . .
H10 H 0.420096 0.305149 0.242101 0.067 Uiso 1 1 calc R U . . .
C20 C 0.1048(19) 0.7017(11) 0.4243(5) 0.060(3) Uani 1 1 d . . . . .
H20 H 0.002558 0.667677 0.415893 0.072 Uiso 1 1 calc R U . . .
C30 C 0.418(2) 0.4113(14) 0.5287(4) 0.073(5) Uani 1 1 d . . . . .
H30 H 0.521110 0.411100 0.544759 0.088 Uiso 1 1 calc R U . . .
C22 C 0.248(3) 0.8494(10) 0.4616(5) 0.073(4) Uani 1 1 d . . . . .
H22 H 0.244227 0.917043 0.479504 0.087 Uiso 1 1 calc R U . . .
C13 C 0.3782(17) 0.5850(12) 0.1848(4) 0.058(3) Uani 1 1 d . . . . .
H13 H 0.367519 0.656410 0.170059 0.070 Uiso 1 1 calc R U . . .
C23 C 0.403(2) 0.8051(13) 0.4482(5) 0.074(5) Uani 1 1 d . . . . .
H23 H 0.503855 0.841725 0.455632 0.089 Uiso 1 1 calc R U . . .
C31 C 0.4110(16) 0.4273(12) 0.4798(4) 0.051(3) Uani 1 1 d . . . . .
H31 H 0.510590 0.436873 0.462275 0.061 Uiso 1 1 calc R U . . .
C21 C 0.109(2) 0.7990(13) 0.4499(6) 0.082(5) Uani 1 1 d . . . . .
H21 H 0.007171 0.831711 0.459751 0.098 Uiso 1 1 calc R U . . .
C11 C 0.464(2) 0.3946(14) 0.1834(5) 0.071(4) Uani 1 1 d . . . . .
H11 H 0.518688 0.335133 0.167263 0.086 Uiso 1 1 calc R U . . .
C1 C 0.077(2) -0.0415(11) 0.3232(6) 0.082(5) Uani 1 1 d . . . . .
H1A H 0.122377 -0.053728 0.355169 0.124 Uiso 1 1 calc R U . . .
H1B H 0.119754 -0.099121 0.301532 0.124 Uiso 1 1 calc R U . . .
H1C H -0.043791 -0.046010 0.324393 0.124 Uiso 1 1 calc R U . . .

loop_
_atom_site_aniso_label
_atom_site_aniso_U_11
_atom_site_aniso_U_22
_atom_site_aniso_U_33
_atom_site_aniso_U_23
_atom_site_aniso_U_13
_atom_site_aniso_U_12
P1 0.0325(13) 0.073(2) 0.0516(16) -0.0078(14) 0.0002(13) 0.0006(15)
F3 0.055(5) 0.112(7) 0.101(7) 0.003(6) 0.009(5) -0.024(5)
N3 0.033(4) 0.035(4) 0.029(3) -0.002(3) -0.002(3) 0.014(4)
C7 0.022(4) 0.040(5) 0.032(4) 0.000(3) -0.002(4) 0.006(4)
F1 0.038(4) 0.115(8) 0.123(8) -0.015(6) 0.018(4) -0.017(5)
N2 0.075(8) 0.044(5) 0.049(5) -0.003(4) 0.017(5) -0.003(5)
F6 0.165(10) 0.093(6) 0.049(4) -0.024(4) -0.014(6) 0.024(8)
F2 0.059(5) 0.114(8) 0.160(10) 0.059(7) 0.006(6) 0.030(6)
C8 0.037(5) 0.033(5) 0.039(5) 0.005(4) 0.003(4) 0.000(4)
C18 0.036(5) 0.031(4) 0.041(5) -0.003(4) -0.004(4) -0.002(5)
F4 0.067(6) 0.107(8) 0.162(11) -0.029(7) -0.015(6) 0.040(6)
C25 0.021(4) 0.042(5) 0.032(4) -0.002(3) -0.002(4) -0.007(4)
C17 0.039(5) 0.036(5) 0.031(4) -0.002(3) 0.006(4) -0.005(5)
C26 0.042(5) 0.037(5) 0.030(4) 0.001(4) 0.003(4) 0.000(5)
C16 0.048(6) 0.035(5) 0.043(5) 0.004(4) -0.007(5) -0.005(5)
C5 0.038(5) 0.038(5) 0.042(5) 0.000(4) 0.015(4) 0.003(4)
C3 0.056(7) 0.042(6) 0.041(6) -0.007(5) 0.009(5) -0.001(5)
C9 0.042(5) 0.039(5) 0.032(5) 0.011(4) 0.000(4) -0.004(4)
N1 0.060(6) 0.040(5) 0.055(6) -0.007(4) 0.004(5) -0.010(5)
C4 0.050(7) 0.043(6) 0.036(5) 0.006(4) 0.005(4) 0.012(5)
C27 0.052(7) 0.108(12) 0.034(6) 0.000(7) 0.013(5) -0.005(8)
C6 0.079(9) 0.037(5) 0.032(5) 0.006(4) 0.005(6) -0.006(6)
C24 0.066(8) 0.054(7) 0.050(7) -0.013(6) -0.013(6) 0.008(7)
C15 0.056(7) 0.030(5) 0.054(6) 0.012(4) -0.005(5) -0.012(5)
C19 0.069(7) 0.032(5) 0.029(4) -0.003(4) 0.003(5) -0.006(6)
F5 0.122(9) 0.186(12) 0.058(5) -0.017(6) 0.009(6) -0.038(10)
C14 0.054(6) 0.049(6) 0.044(6) 0.008(5) 0.006(5) 0.000(6)
C28 0.077(9) 0.089(11) 0.041(7) 0.000(7) 0.016(6) -0.011(9)
C2 0.053(7) 0.042(6) 0.070(8) -0.011(6) -0.007(6) -0.002(5)
C29 0.085(10) 0.070(8) 0.029(5) 0.000(5) 0.003(6) 0.001(8)
C12 0.068(9) 0.087(10) 0.051(7) 0.032(7) 0.021(7) 0.009(8)
C10 0.057(7) 0.069(8) 0.041(6) 0.007(6) 0.015(5) 0.015(6)
C20 0.070(9) 0.046(7) 0.065(8) -0.019(6) 0.012(7) 0.006(7)
C30 0.093(11) 0.083(11) 0.043(7) -0.011(7) -0.030(7) 0.030(9)
C22 0.105(12) 0.040(6) 0.073(8) -0.012(6) 0.005(10) 0.004(9)
C13 0.062(7) 0.072(8) 0.041(6) 0.018(6) 0.002(5) -0.006(7)
C23 0.107(13) 0.053(8) 0.061(9) 0.001(7) -0.021(8) -0.021(9)
C31 0.054(7) 0.065(8) 0.035(5) 0.005(6) -0.003(5) 0.004(6)
C21 0.102(13) 0.050(8) 0.093(12) -0.034(8) 0.037(10) -0.011(9)
C11 0.080(10) 0.086(10) 0.048(7) 0.012(7) 0.006(7) 0.031(8)
C1 0.115(14) 0.030(6) 0.102(12) 0.008(7) 0.004(10) 0.001(7)

loop_
_atom_type_symbol
_atom_type_description
_atom_type_scat_dispersion_real
_atom_type_scat_dispersion_imag
_atom_type_scat_source
C C 0.0033 0.0016 'International Tables Vol C Tables 4.2.6.8 and 6.1.1.4'
H H 0.0000 0.0000 'International Tables Vol C Tables 4.2.6.8 and 6.1.1.4'
F F 0.0171 0.0103 'International Tables Vol C Tables 4.2.6.8 and 6.1.1.4'
N N 0.0061 0.0033 'International Tables Vol C Tables 4.2.6.8 and 6.1.1.4'
P P 0.1023 0.0942 'International Tables Vol C Tables 4.2.6.8 and 6.1.1.4'

loop_
_geom_angle_atom_site_label_1
_geom_angle_atom_site_label_2
_geom_angle_atom_site_label_3
_geom_angle
_geom_angle_site_symmetry_1
_geom_angle_site_symmetry_3
_geom_angle_publ_flag
F1 P1 F3 178.3(6) . . ?
F1 P1 F6 89.6(6) . . ?
F6 P1 F3 91.7(6) . . ?
F2 P1 F3 91.1(6) . . ?
F2 P1 F1 89.8(5) . . ?
F2 P1 F6 92.1(7) . . ?
F4 P1 F3 89.2(6) . . ?
F4 P1 F1 89.8(6) . . ?
F4 P1 F6 88.1(6) . . ?
F4 P1 F2 179.5(7) . . ?
F4 P1 F5 89.4(7) . . ?
F5 P1 F3 89.2(6) . . ?
F5 P1 F1 89.5(6) . . ?
F5 P1 F6 177.4(7) . . ?
F5 P1 F2 90.3(7) . . ?
C7 N3 C6 119.6(8) . . ?
C25 N3 C7 122.3(7) . . ?
C25 N3 C6 117.7(7) . . ?
N3 C7 C8 118.5(8) . . ?
N3 C7 C4 114.8(8) . . ?
C8 C7 C4 126.2(8) . . ?
C6 N2 C5 114.7(10) . . ?
C7 C8 C9 123.5(9) . . ?
C17 C8 C7 116.9(8) . . ?
C17 C8 C9 119.5(8) . . ?
C25 C18 C17 118.6(8) . . ?
C25 C18 C19 122.2(8) . . ?
C17 C18 C19 119.0(8) . . ?
N3 C25 C26 117.3(8) . . ?
C18 C25 N3 120.0(8) . . ?
C18 C25 C26 122.7(8) . . ?
C8 C17 C18 120.8(8) . . ?
C8 C17 C16 118.4(8) . . ?
C16 C17 C18 120.7(8) . . ?
C27 C26 C25 120.2(10) . . ?
C31 C26 C25 119.4(9) . . ?
C31 C26 C27 120.4(9) . . ?
C17 C16 H16 119.1 . . ?
C15 C16 C17 121.7(9) . . ?
C15 C16 H16 119.1 . . ?
N2 C5 N1 124.5(10) . . ?
N2 C5 C4 126.6(10) . . ?
N1 C5 C4 108.9(9) . . ?
C4 C3 H3 127.0 . . ?
C2 C3 H3 127.0 . . ?
C2 C3 C4 106.0(11) . . ?
C14 C9 C8 117.5(9) . . ?
C10 C9 C8 125.6(9) . . ?
C10 C9 C14 116.9(9) . . ?
C5 N1 C2 108.0(9) . . ?
C5 N1 C1 126.3(11) . . ?
C2 N1 C1 125.5(11) . . ?
C5 C4 C7 117.4(9) . . ?
C5 C4 C3 107.7(10) . . ?
C3 C4 C7 134.9(9) . . ?
C26 C27 H27 120.3 . . ?
C28 C27 C26 119.3(13) . . ?
C28 C27 H27 120.3 . . ?
N3 C6 H6 117.0 . . ?
N2 C6 N3 126.0(9) . . ?
N2 C6 H6 117.0 . . ?
C19 C24 H24 118.9 . . ?
C19 C24 C23 122.2(14) . . ?
C23 C24 H24 118.9 . . ?
C16 C15 H15 119.8 . . ?
C16 C15 C14 120.4(9) . . ?
C14 C15 H15 119.8 . . ?
C24 C19 C18 119.9(12) . . ?
C24 C19 C20 119.9(9) . . ?
C20 C19 C18 120.2(12) . . ?
C9 C14 C15 119.8(9) . . ?
C13 C14 C9 120.0(11) . . ?
C13 C14 C15 120.1(11) . . ?
C27 C28 H28 119.9 . . ?
C29 C28 C27 120.1(13) . . ?
C29 C28 H28 119.9 . . ?
C3 C2 N1 109.3(10) . . ?
C3 C2 H2 125.4 . . ?
N1 C2 H2 125.4 . . ?
C28 C29 H29 120.1 . . ?
C28 C29 C30 119.8(10) . . ?
C30 C29 H29 120.1 . . ?
C13 C12 H12 121.0 . . ?
C13 C12 C11 118.0(12) . . ?
C11 C12 H12 121.0 . . ?
C9 C10 H10 119.1 . . ?
C11 C10 C9 121.8(12) . . ?
C11 C10 H10 119.1 . . ?
C19 C20 H20 120.8 . . ?
C21 C20 C19 118.3(15) . . ?
C21 C20 H20 120.8 . . ?
C29 C30 H30 120.2 . . ?
C29 C30 C31 119.6(13) . . ?
C31 C30 H30 120.2 . . ?
C23 C22 H22 119.3 . . ?
C21 C22 H22 119.3 . . ?
C21 C22 C23 121.5(12) . . ?
C14 C13 H13 119.5 . . ?
C12 C13 C14 121.0(12) . . ?
C12 C13 H13 119.5 . . ?
C24 C23 H23 122.2 . . ?
C22 C23 C24 115.6(15) . . ?
C22 C23 H23 122.2 . . ?
C26 C31 C30 120.6(12) . . ?
C26 C31 H31 119.7 . . ?
C30 C31 H31 119.7 . . ?
C20 C21 H21 118.7 . . ?
C22 C21 C20 122.5(16) . . ?
C22 C21 H21 118.7 . . ?
C12 C11 H11 119.0 . . ?
C10 C11 C12 122.0(14) . . ?
C10 C11 H11 119.0 . . ?
N1 C1 H1A 109.5 . . ?
N1 C1 H1B 109.5 . . ?
N1 C1 H1C 109.5 . . ?
H1A C1 H1B 109.5 . . ?
H1A C1 H1C 109.5 . . ?
H1B C1 H1C 109.5 . . ?

loop_
_geom_bond_atom_site_label_1
_geom_bond_atom_site_label_2
_geom_bond_distance
_geom_bond_site_symmetry_2
_geom_bond_publ_flag
P1 F3 1.591(9) . ?
P1 F1 1.570(9) . ?
P1 F6 1.574(8) . ?
P1 F2 1.570(10) . ?
P1 F4 1.562(10) . ?
P1 F5 1.568(9) . ?
N3 C7 1.385(11) . ?
N3 C25 1.382(11) . ?
N3 C6 1.394(12) . ?
C7 C8 1.410(13) . ?
C7 C4 1.451(14) . ?
N2 C5 1.321(14) . ?
N2 C6 1.302(14) . ?
C8 C17 1.410(13) . ?
C8 C9 1.453(13) . ?
C18 C25 1.360(12) . ?
C18 C17 1.433(12) . ?
C18 C19 1.492(12) . ?
C25 C26 1.502(11) . ?
C17 C16 1.432(13) . ?
C26 C27 1.391(15) . ?
C26 C31 1.342(16) . ?
C16 H16 0.9500 . ?
C16 C15 1.342(14) . ?
C5 N1 1.347(14) . ?
C5 C4 1.388(14) . ?
C3 H3 0.9500 . ?
C3 C4 1.421(15) . ?
C3 C2 1.371(16) . ?
C9 C14 1.425(15) . ?
C9 C10 1.389(16) . ?
N1 C2 1.398(16) . ?
N1 C1 1.441(16) . ?
C27 H27 0.9500 . ?
C27 C28 1.383(16) . ?
C6 H6 0.9500 . ?
C24 H24 0.9500 . ?
C24 C19 1.337(19) . ?
C24 C23 1.42(2) . ?
C15 H15 0.9500 . ?
C15 C14 1.434(16) . ?
C19 C20 1.399(19) . ?
C14 C13 1.420(15) . ?
C28 H28 0.9500 . ?
C28 C29 1.37(2) . ?
C2 H2 0.9500 . ?
C29 H29 0.9500 . ?
C29 C30 1.38(2) . ?
C12 H12 0.9500 . ?
C12 C13 1.36(2) . ?
C12 C11 1.41(2) . ?
C10 H10 0.9500 . ?
C10 C11 1.352(16) . ?
C20 H20 0.9500 . ?
C20 C21 1.365(18) . ?
C30 H30 0.9500 . ?
C30 C31 1.389(16) . ?
C22 H22 0.9500 . ?
C22 C23 1.41(2) . ?
C22 C21 1.32(2) . ?
C13 H13 0.9500 . ?
C23 H23 0.9500 . ?
C31 H31 0.9500 . ?
C21 H21 0.9500 . ?
C11 H11 0.9500 . ?
C1 H1A 0.9800 . ?
C1 H1B 0.9800 . ?
C1 H1C 0.9800 . ?

loop_
_geom_torsion_atom_site_label_1
_geom_torsion_atom_site_label_2
_geom_torsion_atom_site_label_3
_geom_torsion_atom_site_label_4
_geom_torsion
_geom_torsion_site_symmetry_1
_geom_torsion_site_symmetry_2
_geom_torsion_site_symmetry_3
_geom_torsion_site_symmetry_4
_geom_torsion_publ_flag
N3 C7 C8 C17 -19.4(14) . . . . ?
N3 C7 C8 C9 158.1(10) . . . . ?
N3 C7 C4 C5 -7.5(14) . . . . ?
N3 C7 C4 C3 171.1(12) . . . . ?
N3 C25 C26 C27 -87.6(14) . . . . ?
N3 C25 C26 C31 93.7(12) . . . . ?
C7 N3 C25 C18 2.8(14) . . . . ?
C7 N3 C25 C26 -180.0(9) . . . . ?
C7 N3 C6 N2 -7(2) . . . . ?
C7 C8 C17 C18 15.8(15) . . . . ?
C7 C8 C17 C16 -167.0(10) . . . . ?
C7 C8 C9 C14 165.3(10) . . . . ?
C7 C8 C9 C10 -16.8(17) . . . . ?
N2 C5 N1 C2 -179.1(11) . . . . ?
N2 C5 N1 C1 5(2) . . . . ?
N2 C5 C4 C7 -0.4(17) . . . . ?
N2 C5 C4 C3 -179.4(11) . . . . ?
C8 C7 C4 C5 -179.6(10) . . . . ?
C8 C7 C4 C3 -1(2) . . . . ?
C8 C17 C16 C15 -1.7(17) . . . . ?
C8 C9 C14 C15 5.7(16) . . . . ?
C8 C9 C14 C13 -179.0(11) . . . . ?
C8 C9 C10 C11 -177.8(13) . . . . ?
C18 C25 C26 C27 89.6(14) . . . . ?
C18 C25 C26 C31 -89.1(14) . . . . ?
C18 C17 C16 C15 175.5(11) . . . . ?
C18 C19 C20 C21 179.8(12) . . . . ?
C25 N3 C7 C8 10.7(15) . . . . ?
C25 N3 C7 C4 -162.1(9) . . . . ?
C25 N3 C6 N2 166.5(13) . . . . ?
C25 C18 C17 C8 -2.9(16) . . . . ?
C25 C18 C17 C16 179.9(10) . . . . ?
C25 C18 C19 C24 88.9(14) . . . . ?
C25 C18 C19 C20 -90.7(14) . . . . ?
C25 C26 C27 C28 177.5(13) . . . . ?
C25 C26 C31 C30 -178.5(12) . . . . ?
C17 C8 C9 C14 -17.3(15) . . . . ?
C17 C8 C9 C10 160.6(11) . . . . ?
C17 C18 C25 N3 -6.6(15) . . . . ?
C17 C18 C25 C26 176.3(9) . . . . ?
C17 C18 C19 C24 -86.8(14) . . . . ?
C17 C18 C19 C20 93.5(13) . . . . ?
C17 C16 C15 C14 -10.0(18) . . . . ?
C26 C27 C28 C29 1(2) . . . . ?
C16 C15 C14 C9 7.8(18) . . . . ?
C16 C15 C14 C13 -167.5(12) . . . . ?
C5 N2 C6 N3 -2(2) . . . . ?
C5 N1 C2 C3 -2.1(14) . . . . ?
C9 C8 C17 C18 -161.7(10) . . . . ?
C9 C8 C17 C16 15.5(15) . . . . ?
C9 C14 C13 C12 -1(2) . . . . ?
C9 C10 C11 C12 -5(2) . . . . ?
N1 C5 C4 C7 179.7(10) . . . . ?
N1 C5 C4 C3 0.7(13) . . . . ?
C4 C7 C8 C17 152.5(11) . . . . ?
C4 C7 C8 C9 -30.1(16) . . . . ?
C4 C5 N1 C2 0.8(13) . . . . ?
C4 C5 N1 C1 -175.5(13) . . . . ?
C4 C3 C2 N1 2.4(14) . . . . ?
C27 C26 C31 C30 2.8(19) . . . . ?
C27 C28 C29 C30 3(2) . . . . ?
C6 N3 C7 C8 -176.6(11) . . . . ?
C6 N3 C7 C4 10.7(15) . . . . ?
C6 N3 C25 C18 -170.2(12) . . . . ?
C6 N3 C25 C26 7.1(14) . . . . ?
C6 N2 C5 N1 -175.0(12) . . . . ?
C6 N2 C5 C4 5.2(18) . . . . ?
C24 C19 C20 C21 0.2(18) . . . . ?
C15 C14 C13 C12 174.1(13) . . . . ?
C19 C18 C25 N3 177.7(11) . . . . ?
C19 C18 C25 C26 0.6(16) . . . . ?
C19 C18 C17 C8 173.0(11) . . . . ?
C19 C18 C17 C16 -4.2(17) . . . . ?
C19 C24 C23 C22 3(2) . . . . ?
C19 C20 C21 C22 1(2) . . . . ?
C14 C9 C10 C11 0.1(19) . . . . ?
C28 C29 C30 C31 -4(2) . . . . ?
C2 C3 C4 C7 179.3(12) . . . . ?
C2 C3 C4 C5 -1.9(13) . . . . ?
C29 C30 C31 C26 1(2) . . . . ?
C10 C9 C14 C15 -172.3(11) . . . . ?
C10 C9 C14 C13 3.0(17) . . . . ?
C13 C12 C11 C10 7(2) . . . . ?
C23 C24 C19 C18 178.2(11) . . . . ?
C23 C24 C19 C20 -2.2(18) . . . . ?
C23 C22 C21 C20 0(3) . . . . ?
C31 C26 C27 C28 -4(2) . . . . ?
C21 C22 C23 C24 -2(2) . . . . ?
C11 C12 C13 C14 -4(2) . . . . ?
C1 N1 C2 C3 174.3(14) . . . . ?

loop_
_twin_individual_id
_twin_individual_mass_fraction_refined
1 0.6(6)
2 0.4(6)
